data_2202742
loop_
_publ_author_name
'Bjernemose, Jens K.'
'McKenzie, Christine J.'
'Mortensen, Martin N.'

_publ_section_title
;
 2-Phenyl-1,3-bis(2-pyridylmethyl)imidazolidine
;
_journal_issue 7
_journal_name_full 'Acta Crystallographica Section E'
_journal_page_first o1017
_journal_page_last o1018
_journal_paper_doi 10.1107/S1600536803013394
_journal_volume 59
_journal_year 2003
_chemical_formula_moiety 'C21 H22 N4'
_chemical_formula_sum 'C21 H22 N4'
_chemical_formula_weight 330.43
_chemical_melting_point .415E-305
_space_group_IT_number 14
_symmetry_cell_setting monoclinic
_symmetry_space_group_name_Hall '-P 2yn'
_symmetry_space_group_name_H-M 'P 1 21/n 1'
_atom_sites_solution_hydrogens geom
_atom_sites_solution_primary direct
_atom_sites_solution_secondary difmap
_audit_creation_method 'WinGX routine CIF_UPDATE'
_cell_angle_alpha 90
_cell_angle_beta 91.794(5)
_cell_angle_gamma 90
_cell_formula_units_Z 4
_cell_length_a 6.003(5)
_cell_length_b 15.175(5)
_cell_length_c 19.237(5)
_cell_measurement_reflns_used 22931
_cell_measurement_temperature 120(2)
_cell_measurement_theta_max 26.168
_cell_measurement_theta_min 2.685
_cell_volume 1751.5(16)
_computing_cell_refinement 'SAINT (Bruker, 2000)'
_computing_data_collection 'SMART (Bruker, 1998)'
_computing_data_reduction SAINT
_computing_molecular_graphics 'X-Seed (Barbour, 2001)'
_computing_publication_material 'WinGX (Farrugia, 1999)'
_computing_structure_refinement 'SHELXL97 (Sheldrick, 1997)'
_computing_structure_solution 'SIR97 (Altomare, 1999)'
_diffrn_measured_fraction_theta_full 1
_diffrn_measured_fraction_theta_max 1
_diffrn_measurement_device_type 'Bruker SMART CCD'
_diffrn_measurement_method '\w rotation'
_diffrn_radiation_type MoK\a
_diffrn_radiation_wavelength 0.71069
_diffrn_reflns_av_R_equivalents 0.0829
_diffrn_reflns_limit_h_max 7
_diffrn_reflns_limit_h_min -7
_diffrn_reflns_limit_k_max 19
_diffrn_reflns_limit_k_min -19
_diffrn_reflns_limit_l_max 24
_diffrn_reflns_limit_l_min -24
_diffrn_reflns_number 20244
_diffrn_reflns_theta_full 27.49
_diffrn_reflns_theta_max 27.49
_diffrn_reflns_theta_min 1.71
_diffrn_standards_number 0
_exptl_absorpt_coefficient_mu 0.076
_exptl_absorpt_correction_T_max 0.992
_exptl_absorpt_correction_T_min 0.883
_exptl_absorpt_correction_type multi-scan
_exptl_absorpt_process_details '(SADABS; Sheldrick, 1996)'
_exptl_crystal_colour colourless
_exptl_crystal_density_diffrn 1.253
_exptl_crystal_density_method 'not measured'
_exptl_crystal_description block
_exptl_crystal_F_000 704
_exptl_crystal_size_max 0.45
_exptl_crystal_size_mid 0.25
_exptl_crystal_size_min 0.1
_refine_diff_density_max 0.243
_refine_diff_density_min -0.2
_refine_ls_extinction_coef 0.0053(8)
_refine_ls_extinction_expression Fc^*^=kFc[1+0.001xFc^2^\l^3^/sin(2\q)]^-1/4^
_refine_ls_extinction_method SHELXL97
_refine_ls_goodness_of_fit_ref 1.016
_refine_ls_hydrogen_treatment constr
_refine_ls_matrix_type full
_refine_ls_number_parameters 227
_refine_ls_number_reflns 4019
_refine_ls_number_restraints 0
_refine_ls_restrained_S_all 1.016
_refine_ls_R_factor_gt 0.0493
_refine_ls_shift/su_max 0
_refine_ls_structure_factor_coef Fsqd
_refine_ls_weighting_details 'calc w = 1/[\s^2^(Fo^2^)+(0.0464P)^2^+0.1083P] where P = (Fo^2^+2Fc^2^)/3'
_refine_ls_weighting_scheme calc
_refine_ls_wR_factor_ref 0.1106
_reflns_number_gt 2464
_reflns_number_total 4019
_reflns_threshold_expression I>2\s(I)
_cod_data_source_file na6244.cif
_cod_data_source_block I
_cod_depositor_comments
;
The following automatic conversions were performed:

'_exptl_absorpt_correction_type' value 'Multi-scan' changed to
'multi-scan' according to
/home/saulius/struct/CIF-dictionaries/cif_core.dic dictionary named
'cif_core.dic' version 2.4.1 from 2010-06-29.

Automatic conversion script
Id: cif_fix_values 1715 2011-07-08 13:25:40Z adriana 
;
_cod_original_sg_symbol_H-M 'P 21/n'
_cod_database_code 2202742

loop_
_symmetry_equiv_pos_as_xyz
'x, y, z'
'-x+1/2, y+1/2, -z+1/2'
'-x, -y, -z'
'x-1/2, -y-1/2, z-1/2'

loop_
_atom_site_label
_atom_site_fract_x
_atom_site_fract_y
_atom_site_fract_z
_atom_site_U_iso_or_equiv
_atom_site_adp_type
_atom_site_calc_flag
_atom_site_refinement_flags
_atom_site_occupancy
_atom_site_disorder_assembly
_atom_site_disorder_group
_atom_site_type_symbol
C1 0.2844(3) 0.04647(11) 0.18605(8) 0.0260(4) Uani d . 1 . . C
H1A 0.1993 -0.0068 0.1986 0.031 Uiso calc R 1 . . H
H1B 0.4346 0.0434 0.2087 0.031 Uiso calc R 1 . . H
C2 0.3002(3) 0.05436(11) 0.10745(8) 0.0236(4) Uani d . 1 . . C
H2A 0.4575 0.0594 0.0939 0.028 Uiso calc R 1 . . H
H2B 0.232 0.0026 0.0838 0.028 Uiso calc R 1 . . H
C3 0.0262(3) 0.15051(10) 0.14702(8) 0.0180(4) Uani d . 1 . . C
H3 -0.1054 0.1102 0.143 0.022 Uiso calc R 1 . . H
C11 0.0466(3) 0.11771(11) 0.27076(8) 0.0216(4) Uani d . 1 . . C
H11A -0.0382 0.0617 0.2692 0.026 Uiso calc R 1 . . H
H11B -0.062 0.1665 0.2736 0.026 Uiso calc R 1 . . H
C12 0.1960(3) 0.11853(10) 0.33514(8) 0.0189(4) Uani d . 1 . . C
C13 0.4076(3) 0.15388(11) 0.33586(9) 0.0231(4) Uani d . 1 . . C
H13 0.4666 0.1775 0.2946 0.028 Uiso calc R 1 . . H
C14 0.5330(3) 0.15462(11) 0.39737(9) 0.0285(4) Uani d . 1 . . C
H14 0.6796 0.1783 0.3989 0.034 Uiso calc R 1 . . H
C15 0.4416(3) 0.12039(12) 0.45635(9) 0.0306(5) Uani d . 1 . . C
H15 0.523 0.1204 0.4995 0.037 Uiso calc R 1 . . H
C16 0.2294(3) 0.08624(12) 0.45123(9) 0.0308(5) Uani d . 1 . . C
H16 0.167 0.0626 0.492 0.037 Uiso calc R 1 . . H
C21 0.0582(3) 0.13274(11) 0.02272(8) 0.0221(4) Uani d . 1 . . C
H21A -0.0497 0.1821 0.02 0.026 Uiso calc R 1 . . H
H21B -0.0273 0.0771 0.0191 0.026 Uiso calc R 1 . . H
C22 0.2104(3) 0.13883(10) -0.03784(8) 0.0196(4) Uani d . 1 . . C
C23 0.4226(3) 0.17400(11) -0.03124(9) 0.0236(4) Uani d . 1 . . C
H23 0.4807 0.1926 0.0129 0.028 Uiso calc R 1 . . H
C24 0.5488(3) 0.18162(11) -0.08975(9) 0.0280(4) Uani d . 1 . . C
H24 0.6954 0.2051 -0.0864 0.034 Uiso calc R 1 . . H
C25 0.4592(3) 0.15483(11) -0.15283(9) 0.0285(4) Uani d . 1 . . C
H25 0.5411 0.16 -0.1941 0.034 Uiso calc R 1 . . H
C26 0.2481(3) 0.12041(12) -0.15444(9) 0.0325(5) Uani d . 1 . . C
H26 0.187 0.1017 -0.1981 0.039 Uiso calc R 1 . . H
C31 -0.0492(3) 0.24523(11) 0.14910(8) 0.0182(4) Uani d . 1 . . C
C32 0.1092(3) 0.31028(11) 0.16163(8) 0.0229(4) Uani d . 1 . . C
H32 0.2595 0.2941 0.1719 0.027 Uiso calc R 1 . . H
C33 0.0513(3) 0.39829(11) 0.15932(9) 0.0262(4) Uani d . 1 . . C
H33 0.1611 0.4423 0.168 0.031 Uiso calc R 1 . . H
C34 -0.1676(3) 0.42206(11) 0.14433(8) 0.0276(4) Uani d . 1 . . C
H34 -0.2078 0.4826 0.1418 0.033 Uiso calc R 1 . . H
C35 -0.3260(3) 0.35831(11) 0.13308(9) 0.0284(4) Uani d . 1 . . C
H35 -0.4763 0.3748 0.1232 0.034 Uiso calc R 1 . . H
C36 -0.2681(3) 0.26934(11) 0.13606(8) 0.0237(4) Uani d . 1 . . C
H36 -0.3794 0.2254 0.1291 0.028 Uiso calc R 1 . . H
N1 0.1676(2) 0.12666(8) 0.20699(7) 0.0189(3) Uani d . 1 . . N
N2 0.1755(2) 0.13554(8) 0.08983(7) 0.0191(3) Uani d . 1 . . N
N11 0.1054(2) 0.08435(9) 0.39190(7) 0.0245(4) Uani d . 1 . . N
N21 0.1221(3) 0.11135(9) -0.09878(7) 0.0277(4) Uani d . 1 . . N

loop_
_atom_site_aniso_label
_atom_site_aniso_U_11
_atom_site_aniso_U_22
_atom_site_aniso_U_33
_atom_site_aniso_U_12
_atom_site_aniso_U_13
_atom_site_aniso_U_23
C1 0.0327(11) 0.0233(9) 0.0219(9) 0.0075(8) 0.0014(8) 0.0004(8)
C2 0.0272(10) 0.0214(9) 0.0224(9) 0.0035(8) 0.0029(8) 0.0005(7)
C3 0.0197(9) 0.0185(9) 0.0156(8) -0.0028(7) 0.0003(7) -0.0005(7)
C11 0.0222(10) 0.0225(9) 0.0200(9) -0.0033(8) 0.0016(7) 0.0001(7)
C12 0.0223(9) 0.0160(8) 0.0185(9) 0.0019(7) 0.0022(7) -0.0014(7)
C13 0.0263(10) 0.0217(9) 0.0215(9) 0.0014(8) 0.0018(8) -0.0011(7)
C14 0.0275(11) 0.0262(10) 0.0316(11) 0.0035(8) -0.0026(9) -0.0079(8)
C15 0.0362(12) 0.0333(11) 0.0216(10) 0.0052(9) -0.0071(9) -0.0028(8)
C16 0.0425(12) 0.0320(10) 0.0179(9) -0.0015(9) 0.0002(8) 0.0025(8)
C21 0.0235(10) 0.0241(9) 0.0185(9) -0.0012(8) -0.0016(7) -0.0010(7)
C22 0.0249(10) 0.0158(9) 0.0181(9) 0.0022(7) 0.0000(7) 0.0008(7)
C23 0.0256(10) 0.0265(10) 0.0186(9) -0.0008(8) -0.0018(8) 0.0016(7)
C24 0.0257(10) 0.0281(10) 0.0302(10) 0.0006(8) 0.0022(8) 0.0090(8)
C25 0.0362(12) 0.0264(10) 0.0235(10) 0.0030(9) 0.0099(9) 0.0038(8)
C26 0.0450(13) 0.0335(11) 0.0192(10) -0.0034(10) 0.0038(9) -0.0044(8)
C31 0.0227(10) 0.0215(9) 0.0106(8) -0.0016(7) 0.0027(7) -0.0010(7)
C32 0.0255(10) 0.0234(9) 0.0199(9) -0.0007(8) 0.0015(7) 0.0001(7)
C33 0.0342(11) 0.0209(9) 0.0237(10) -0.0058(8) 0.0046(8) -0.0028(7)
C34 0.0375(12) 0.0208(9) 0.0253(10) 0.0061(9) 0.0130(9) 0.0014(8)
C35 0.0248(10) 0.0305(11) 0.0304(10) 0.0070(9) 0.0085(8) 0.0076(8)
C36 0.0227(10) 0.0230(9) 0.0255(10) -0.0029(8) 0.0025(8) 0.0030(8)
N1 0.0223(8) 0.0187(7) 0.0157(7) 0.0023(6) 0.0011(6) 0.0005(6)
N2 0.0221(8) 0.0194(7) 0.0157(7) 0.0025(6) 0.0004(6) -0.0002(6)
N11 0.0306(9) 0.0249(8) 0.0182(8) -0.0011(7) 0.0013(7) 0.0003(6)
N21 0.0340(9) 0.0296(8) 0.0196(8) -0.0043(7) 0.0018(7) -0.0044(6)

loop_
_atom_type_symbol
_atom_type_description
_atom_type_scat_dispersion_real
_atom_type_scat_dispersion_imag
_atom_type_scat_source
C C 0.0033 0.0016 'International Tables Vol C Tables 4.2.6.8 and 6.1.1.4'
H H 0 0 'International Tables Vol C Tables 4.2.6.8 and 6.1.1.4'
N N 0.0061 0.0033 'International Tables Vol C Tables 4.2.6.8 and 6.1.1.4'

loop_
_geom_angle_atom_site_label_1
_geom_angle_atom_site_label_2
_geom_angle_atom_site_label_3
_geom_angle
_geom_angle_publ_flag
N1 C1 C2 104.64(13) y
N1 C1 H1A 110.8 ?
C2 C1 H1A 110.8 ?
N1 C1 H1B 110.8 ?
C2 C1 H1B 110.8 ?
H1A C1 H1B 108.9 ?
N2 C2 C1 104.28(13) y
N2 C2 H2A 110.9 ?
C1 C2 H2A 110.9 ?
N2 C2 H2B 110.9 ?
C1 C2 H2B 110.9 ?
H2A C2 H2B 108.9 ?
N1 C3 N2 101.65(13) y
N1 C3 C31 112.57(13) ?
N2 C3 C31 111.13(12) ?
N1 C3 H3 110.4 ?
N2 C3 H3 110.4 ?
C31 C3 H3 110.4 ?
N1 C11 C12 113.17(14) ?
N1 C11 H11A 108.9 ?
C12 C11 H11A 108.9 ?
N1 C11 H11B 108.9 ?
C12 C11 H11B 108.9 ?
H11A C11 H11B 107.8 ?
N11 C12 C13 122.69(16) ?
N11 C12 C11 114.87(15) ?
C13 C12 C11 122.43(15) ?
C12 C13 C14 119.26(17) ?
C12 C13 H13 120.4 ?
C14 C13 H13 120.4 ?
C15 C14 C13 118.78(18) ?
C15 C14 H14 120.6 ?
C13 C14 H14 120.6 ?
C16 C15 C14 118.37(17) ?
C16 C15 H15 120.8 ?
C14 C15 H15 120.8 ?
N11 C16 C15 123.79(17) ?
N11 C16 H16 118.1 ?
C15 C16 H16 118.1 ?
N2 C21 C22 113.40(14) ?
N2 C21 H21A 108.9 ?
C22 C21 H21A 108.9 ?
N2 C21 H21B 108.9 ?
C22 C21 H21B 108.9 ?
H21A C21 H21B 107.7 ?
N21 C22 C23 122.62(15) ?
N21 C22 C21 115.19(15) ?
C23 C22 C21 122.14(15) ?
C24 C23 C22 118.97(16) ?
C24 C23 H23 120.5 ?
C22 C23 H23 120.5 ?
C25 C24 C23 119.08(17) ?
C25 C24 H24 120.5 ?
C23 C24 H24 120.5 ?
C26 C25 C24 117.97(17) ?
C26 C25 H25 121 ?
C24 C25 H25 121 ?
N21 C26 C25 124.54(17) ?
N21 C26 H26 117.7 ?
C25 C26 H26 117.7 ?
C36 C31 C32 119.16(16) ?
C36 C31 C3 122.21(15) ?
C32 C31 C3 118.57(15) ?
C33 C32 C31 120.81(17) ?
C33 C32 H32 119.6 ?
C31 C32 H32 119.6 ?
C32 C33 C34 119.70(16) ?
C32 C33 H33 120.2 ?
C34 C33 H33 120.2 ?
C35 C34 C33 119.93(17) ?
C35 C34 H34 120 ?
C33 C34 H34 120 ?
C34 C35 C36 120.44(17) ?
C34 C35 H35 119.8 ?
C36 C35 H35 119.8 ?
C31 C36 C35 119.92(16) ?
C31 C36 H36 120 ?
C35 C36 H36 120 ?
C11 N1 C3 113.45(13) ?
C11 N1 C1 114.23(13) ?
C3 N1 C1 105.09(12) y
C21 N2 C3 112.52(13) ?
C21 N2 C2 114.10(13) ?
C3 N2 C2 106.04(12) y
C12 N11 C16 117.11(15) ?
C26 N21 C22 116.82(16) ?

loop_
_geom_bond_atom_site_label_1
_geom_bond_atom_site_label_2
_geom_bond_site_symmetry_2
_geom_bond_distance
_geom_bond_publ_flag
C1 N1 . 1.467(2) y
C1 C2 . 1.523(2) y
C1 H1A . 0.99 ?
C1 H1B . 0.99 ?
C2 N2 . 1.476(2) y
C2 H2A . 0.99 ?
C2 H2B . 0.99 ?
C3 N1 . 1.456(2) y
C3 N2 . 1.459(2) ?
C3 C31 . 1.508(2) ?
C3 H3 . 1 ?
C11 N1 . 1.451(2) ?
C11 C12 . 1.506(2) ?
C11 H11A . 0.99 ?
C11 H11B . 0.99 ?
C12 N11 . 1.340(2) ?
C12 C13 . 1.379(3) ?
C13 C14 . 1.382(2) ?
C13 H13 . 0.95 ?
C14 C15 . 1.377(3) ?
C14 H14 . 0.95 ?
C15 C16 . 1.376(3) ?
C15 H15 . 0.95 ?
C16 N11 . 1.343(2) ?
C16 H16 . 0.95 ?
C21 N2 . 1.452(2) ?
C21 C22 . 1.506(2) ?
C21 H21A . 0.99 ?
C21 H21B . 0.99 ?
C22 N21 . 1.338(2) ?
C22 C23 . 1.383(3) ?
C23 C24 . 1.381(2) ?
C23 H23 . 0.95 ?
C24 C25 . 1.373(2) ?
C24 H24 . 0.95 ?
C25 C26 . 1.370(3) ?
C25 H25 . 0.95 ?
C26 N21 . 1.337(2) ?
C26 H26 . 0.95 ?
C31 C36 . 1.380(3) ?
C31 C32 . 1.387(2) ?
C32 C33 . 1.380(2) ?
C32 H32 . 0.95 ?
C33 C34 . 1.384(3) ?
C33 H33 . 0.95 ?
C34 C35 . 1.369(2) ?
C34 H34 . 0.95 ?
C35 C36 . 1.395(2) ?
C35 H35 . 0.95 ?
C36 H36 . 0.95 ?

loop_
_geom_torsion_atom_site_label_1
_geom_torsion_atom_site_label_2
_geom_torsion_atom_site_label_3
_geom_torsion_atom_site_label_4
_geom_torsion
N1 C1 C2 N2 -4.15(18)
N1 C11 C12 N11 -160.54(13)
N1 C11 C12 C13 21.1(2)
N11 C12 C13 C14 -0.1(2)
C11 C12 C13 C14 178.16(15)
C12 C13 C14 C15 -0.4(2)
C13 C14 C15 C16 0.5(3)
C14 C15 C16 N11 -0.1(3)
N2 C21 C22 N21 161.40(14)
N2 C21 C22 C23 -21.3(2)
N21 C22 C23 C24 0.3(2)
C21 C22 C23 C24 -176.72(15)
C22 C23 C24 C25 0.6(2)
C23 C24 C25 C26 -0.9(3)
C24 C25 C26 N21 0.3(3)
N1 C3 C31 C36 -133.08(16)
N2 C3 C31 C36 113.65(17)
N1 C3 C31 C32 49.73(19)
N2 C3 C31 C32 -63.54(18)
C36 C31 C32 C33 -1.8(2)
C3 C31 C32 C33 175.52(14)
C31 C32 C33 C34 0.0(2)
C32 C33 C34 C35 1.1(2)
C33 C34 C35 C36 -0.5(3)
C32 C31 C36 C35 2.4(2)
C3 C31 C36 C35 -174.81(15)
C34 C35 C36 C31 -1.3(3)
C12 C11 N1 C3 -163.80(13)
C12 C11 N1 C1 75.77(17)
N2 C3 N1 C11 -167.80(12)
C31 C3 N1 C11 73.23(16)
N2 C3 N1 C1 -42.33(15)
C31 C3 N1 C1 -161.30(13)
C2 C1 N1 C11 153.77(14)
C2 C1 N1 C3 28.79(17)
C22 C21 N2 C3 166.43(13)
C22 C21 N2 C2 -72.70(17)
N1 C3 N2 C21 165.09(12)
C31 C3 N2 C21 -74.92(16)
N1 C3 N2 C2 39.70(15)
C31 C3 N2 C2 159.69(13)
C1 C2 N2 C21 -146.35(14)
C1 C2 N2 C3 -21.94(17)
C13 C12 N11 C16 0.5(2)
C11 C12 N11 C16 -177.85(14)
C15 C16 N11 C12 -0.5(3)
C25 C26 N21 C22 0.6(3)
C23 C22 N21 C26 -0.9(2)
C21 C22 N21 C26 176.36(15)

loop_
_cod_related_entry_id
_cod_related_entry_database
_cod_related_entry_code
1 ChemSpider 21131641
